data_4300998
loop_
_publ_author_name
'Anna Bellusci'
'Giovanna Barberio'
'Alessandra Crispini'
'Mauro Ghedini'
'Massimo La Deda'
'Daniela Pucci'

_publ_section_title
;

Synthesis and Luminescent Properties of Novel Lanthanide(III) \b-Diketone

Complexes with Nitrogen p,p'-Disubstituted Aromatic Ligands

;
_journal_name_full 'Inorganic Chemistry'
_journal_page_first 1818
_journal_page_last 1825
_journal_paper_doi 10.1021/ic048951r
_journal_volume 44
_journal_year 2005
_chemical_formula_moiety 'C27 H36 Er N2 O8'
_chemical_formula_sum 'C27 H36 Er N2 O8'
_chemical_formula_weight 683.84
_chemical_name_systematic
; 

[tris(acetylacetonate)(4,4' dimethoxy-2,2'-bipyridine)

erbium(III)]

 

;
_space_group_IT_number 4
_symmetry_cell_setting monoclinic
_symmetry_space_group_name_Hall 'P 2yb'
_symmetry_space_group_name_H-M 'P 1 21 1'
_atom_sites_solution_hydrogens geom
_atom_sites_solution_primary patterson
_atom_sites_solution_secondary difmap
_audit_creation_method SHELXL-97
_cell_angle_alpha 90.00
_cell_angle_beta 96.79(3)
_cell_angle_gamma 90.00
_cell_formula_units_Z 2
_cell_length_a 8.6406(12)
_cell_length_b 16.578(2)
_cell_length_c 10.1643(14)
_cell_measurement_reflns_used 11520
_cell_measurement_temperature 293(2)
_cell_measurement_theta_max 28.44
_cell_measurement_theta_min 2.02
_cell_volume 1445.8(3)
_computing_cell_refinement 'Bruker SMART'
_computing_data_collection 'Bruker SMART'
_computing_data_reduction 'Bruker SAINT'
_computing_molecular_graphics 'Bruker SHELXTL'
_computing_publication_material 'Bruker SHELXTL'
_computing_structure_refinement 'SHELXL-97 (Sheldrick, 1997)'
_computing_structure_solution 'SHELXS-97 (Sheldrick, 1990)'
_diffrn_ambient_temperature 293(2)
_diffrn_measured_fraction_theta_full 0.933
_diffrn_measured_fraction_theta_max 0.933
_diffrn_measurement_device_type 'CCD area detector'
_diffrn_measurement_method 'phi and omega scans'
_diffrn_radiation_monochromator graphite
_diffrn_radiation_source 'fine-focus sealed tube'
_diffrn_radiation_type MoK\a
_diffrn_radiation_wavelength 0.71073
_diffrn_reflns_av_R_equivalents 0.0135
_diffrn_reflns_av_sigmaI/netI 0.0218
_diffrn_reflns_limit_h_max 10
_diffrn_reflns_limit_h_min -10
_diffrn_reflns_limit_k_max 21
_diffrn_reflns_limit_k_min -21
_diffrn_reflns_limit_l_max 13
_diffrn_reflns_limit_l_min -13
_diffrn_reflns_number 11520
_diffrn_reflns_theta_full 28.44
_diffrn_reflns_theta_max 28.44
_diffrn_reflns_theta_min 2.02
_exptl_absorpt_coefficient_mu 2.951
_exptl_absorpt_correction_type sphere
_exptl_absorpt_process_details SADABS
_exptl_crystal_colour colorless
_exptl_crystal_density_diffrn 1.571
_exptl_crystal_density_method 'not measured'
_exptl_crystal_description plate
_exptl_crystal_F_000 688
_exptl_crystal_size_max 0.24
_exptl_crystal_size_mid 0.20
_exptl_crystal_size_min 0.14
_refine_diff_density_max 2.163
_refine_diff_density_min -0.570
_refine_diff_density_rms 0.158
_refine_ls_abs_structure_details 'Flack H D (1983), Acta Cryst. A39, 876-881'
_refine_ls_abs_structure_Flack 0.508(15)
_refine_ls_extinction_method none
_refine_ls_goodness_of_fit_ref 1.150
_refine_ls_hydrogen_treatment mixed
_refine_ls_matrix_type full
_refine_ls_number_parameters 338
_refine_ls_number_reflns 6310
_refine_ls_number_restraints 1
_refine_ls_restrained_S_all 1.150
_refine_ls_R_factor_all 0.0316
_refine_ls_R_factor_gt 0.0269
_refine_ls_shift/su_max 1.181
_refine_ls_shift/su_mean 0.177
_refine_ls_structure_factor_coef Fsqd
_refine_ls_weighting_details 'calc w=1/[\s^2^(Fo^2^)+(0.0536P)^2^+0.0000P] where P=(Fo^2^+2Fc^2^)/3'
_refine_ls_weighting_scheme calc
_refine_ls_wR_factor_gt 0.0734
_refine_ls_wR_factor_ref 0.0797
_reflns_number_gt 5677
_reflns_number_total 6310
_reflns_threshold_expression >2sigma(I)
_cod_data_source_file ic048951rsi20040802_121850_2.cif
_cod_data_source_block 2
_cod_database_code 4300998

loop_
_symmetry_equiv_pos_as_xyz
'x, y, z'
'-x, y+1/2, -z'

loop_
_atom_site_label
_atom_site_type_symbol
_atom_site_fract_x
_atom_site_fract_y
_atom_site_fract_z
_atom_site_U_iso_or_equiv
_atom_site_adp_type
_atom_site_occupancy
_atom_site_symmetry_multiplicity
_atom_site_calc_flag
_atom_site_refinement_flags
_atom_site_disorder_assembly
_atom_site_disorder_group
Er Er -0.015330(16) 0.26515(9) 0.872265(13) 0.03955(7) Uani 1 1 d . . .
O1 O -0.2059(12) 0.3498(6) 0.9370(9) 0.063(3) Uani 1 1 d . . .
O2 O -0.2070(10) 0.1819(5) 0.9409(8) 0.050(2) Uani 1 1 d . . .
O3 O -0.1410(4) 0.2633(8) 0.6581(3) 0.0689(10) Uani 1 1 d . A .
O4 O 0.0312(13) 0.3907(5) 0.7778(8) 0.062(3) Uani 1 1 d . A .
O5 O 0.0291(13) 0.1400(5) 0.7849(8) 0.060(3) Uani 1 1 d . . .
O6 O 0.2362(4) 0.2689(8) 0.8167(3) 0.0589(9) Uani 1 1 d . . .
O7 O 0.3494(14) 0.4797(4) 1.3672(10) 0.066(3) Uani 1 1 d . . .
O8 O 0.3590(14) 0.0518(5) 1.3729(8) 0.062(3) Uani 1 1 d . . .
N1 N 0.1228(15) 0.3442(6) 1.0754(10) 0.051(3) Uani 1 1 d . . .
N2 N 0.1136(14) 0.1859(5) 1.0618(9) 0.049(2) Uani 1 1 d . . .
C1 C 0.1125(17) 0.4238(6) 1.0674(10) 0.073(5) Uani 1 1 d . . .
H1A H 0.0551 0.4462 0.9931 0.087 Uiso 1 1 calc R . .
C2 C 0.1840(15) 0.4767(7) 1.1658(13) 0.054(3) Uani 1 1 d . . .
H2A H 0.1721 0.5324 1.1619 0.065 Uiso 1 1 calc R . .
C3 C 0.2743(15) 0.4370(7) 1.2697(11) 0.047(3) Uani 1 1 d . . .
C4 C 0.2825(17) 0.3522(8) 1.2711(13) 0.046(3) Uani 1 1 d . . .
H4 H 0.3463 0.3254 1.3372 0.056 Uiso 1 1 calc R . .
C5 C 0.1988(17) 0.3121(7) 1.1777(11) 0.036(2) Uani 1 1 d . . .
C6 C 0.2014(17) 0.2226(7) 1.1695(12) 0.042(3) Uani 1 1 d . . .
C7 C 0.2742(16) 0.1722(9) 1.2789(13) 0.048(3) Uani 1 1 d . . .
H7 H 0.3220 0.1963 1.3558 0.057 Uiso 1 1 calc R . .
C8 C 0.2718(12) 0.0898(6) 1.2677(11) 0.043(3) Uani 1 1 d . . .
C9 C 0.1927(18) 0.0572(7) 1.1577(13) 0.058(3) Uani 1 1 d . . .
H9A H 0.1902 0.0014 1.1478 0.069 Uiso 1 1 calc R . .
C10 C 0.1178(15) 0.1038(6) 1.0628(12) 0.061(3) Uani 1 1 d . . .
H10A H 0.0636 0.0775 0.9907 0.073 Uiso 1 1 calc R . .
C11 C 0.355(2) 0.5655(7) 1.3655(13) 0.071(5) Uani 1 1 d . . .
H11A H 0.4148 0.5846 1.4449 0.106 Uiso 1 1 calc R . .
H11B H 0.2509 0.5867 1.3605 0.106 Uiso 1 1 calc R . .
H11C H 0.4025 0.5833 1.2898 0.106 Uiso 1 1 calc R . .
C12 C 0.3505(18) -0.0350(7) 1.3682(13) 0.068(4) Uani 1 1 d . . .
H12A H 0.4129 -0.0571 1.4441 0.102 Uiso 1 1 calc R . .
H12B H 0.3887 -0.0540 1.2889 0.102 Uiso 1 1 calc R . .
H12C H 0.2441 -0.0517 1.3686 0.102 Uiso 1 1 calc R . .
C13 C -0.3146(16) 0.3408(6) 1.0023(12) 0.063(4) Uani 1 1 d . . .
C14 C -0.3686(7) 0.2600(10) 1.0464(6) 0.073(2) Uani 1 1 d . . .
H14A H -0.3492 0.2600 1.1423 0.088 Uiso 1 1 calc R . .
H14B H -0.4810 0.2596 1.0245 0.088 Uiso 1 1 calc R . .
C15 C -0.3214(14) 0.1926(8) 1.0094(12) 0.060(4) Uani 1 1 d . . .
C16 C -0.4084(17) 0.4161(9) 1.0391(17) 0.099(4) Uani 1 1 d . . .
H16A H -0.3658 0.4637 1.0032 0.148 Uiso 1 1 calc R . .
H16B H -0.4015 0.4208 1.1337 0.148 Uiso 1 1 calc R . .
H16C H -0.5156 0.4103 1.0030 0.148 Uiso 1 1 calc R . .
C17 C -0.387(2) 0.1186(10) 1.0506(16) 0.124(7) Uani 1 1 d . . .
H17A H -0.3366 0.0737 1.0142 0.186 Uiso 1 1 calc R . .
H17B H -0.4968 0.1173 1.0196 0.186 Uiso 1 1 calc R . .
H17C H -0.3732 0.1153 1.1455 0.186 Uiso 1 1 calc R . .
C18 C -0.0968(7) 0.2861(4) 0.5552(6) 0.0704(17) Uiso 1 1 d . . .
C19 C 0.0025(9) 0.3527(5) 0.5509(6) 0.0737(18) Uani 1 1 d . A .
H19A H -0.0489 0.3895 0.4855 0.088 Uiso 1 1 calc R . .
H19B H 0.0951 0.3333 0.5156 0.088 Uiso 1 1 calc R . .
C20 C 0.0560(10) 0.4010(4) 0.6669(8) 0.0677(16) Uani 1 1 d . . .
C21 C -0.1979(16) 0.2798(10) 0.4282(11) 0.066(3) Uiso 0.50 1 d P A 1
H21A H -0.2796 0.3193 0.4256 0.099 Uiso 0.50 1 calc PR A 1
H21B H -0.2428 0.2268 0.4197 0.099 Uiso 0.50 1 calc PR A 1
H21C H -0.1373 0.2894 0.3564 0.099 Uiso 0.50 1 calc PR A 1
C21A C -0.1333(15) 0.2447(7) 0.4230(11) 0.057(3) Uiso 0.50 1 d P A 2
H21D H -0.0576 0.2033 0.4144 0.085 Uiso 0.50 1 calc PR A 2
H21E H -0.1302 0.2835 0.3532 0.085 Uiso 0.50 1 calc PR A 2
H21F H -0.2353 0.2211 0.4173 0.085 Uiso 0.50 1 calc PR A 2
C22 C 0.143(2) 0.4822(12) 0.6524(15) 0.127(8) Uani 1 1 d . A .
H22A H 0.1708 0.5055 0.7384 0.190 Uiso 1 1 calc R . .
H22B H 0.0764 0.5186 0.5987 0.190 Uiso 1 1 calc R . .
H22C H 0.2358 0.4725 0.6113 0.190 Uiso 1 1 calc R . .
C23 C 0.1413(9) 0.1108(4) 0.7173(7) 0.0663(16) Uani 1 1 d . . .
C24 C 0.2654(7) 0.1564(4) 0.6815(7) 0.0686(16) Uani 1 1 d . . .
H24A H 0.3573 0.1226 0.6979 0.082 Uiso 1 1 calc R . .
H24B H 0.2461 0.1637 0.5863 0.082 Uiso 1 1 calc R . .
C25 C 0.3073(7) 0.2319(4) 0.7348(6) 0.0628(15) Uani 1 1 d . . .
C26 C 0.123(3) 0.0324(12) 0.6572(19) 0.130(7) Uani 1 1 d . . .
H26A H 0.0377 0.0048 0.6901 0.196 Uiso 1 1 calc R . .
H26B H 0.2170 0.0018 0.6787 0.196 Uiso 1 1 calc R . .
H26C H 0.1022 0.0381 0.5628 0.196 Uiso 1 1 calc R . .
C27 C 0.4487(6) 0.2658(16) 0.6898(6) 0.0840(16) Uani 1 1 d . . .
H27A H 0.4716 0.3169 0.7322 0.126 Uiso 1 1 calc R . .
H27B H 0.4327 0.2732 0.5955 0.126 Uiso 1 1 calc R . .
H27C H 0.5344 0.2296 0.7123 0.126 Uiso 1 1 calc R . .

loop_
_atom_site_aniso_label
_atom_site_aniso_U_11
_atom_site_aniso_U_22
_atom_site_aniso_U_33
_atom_site_aniso_U_23
_atom_site_aniso_U_13
_atom_site_aniso_U_12
Er 0.04279(10) 0.03449(9) 0.04183(9) 0.0006(3) 0.00689(6) 0.0006(3)
O1 0.066(6) 0.051(5) 0.080(6) -0.015(4) 0.038(5) 0.000(4)
O2 0.046(5) 0.036(4) 0.070(5) -0.006(4) 0.009(4) -0.002(4)
O3 0.076(2) 0.080(3) 0.0493(16) 0.020(5) 0.0016(14) 0.004(6)
O4 0.077(7) 0.052(5) 0.059(5) 0.027(4) 0.017(4) 0.016(4)
O5 0.077(6) 0.043(5) 0.067(5) 0.003(3) 0.034(4) -0.002(4)
O6 0.0487(15) 0.057(2) 0.0726(18) -0.003(5) 0.0151(13) 0.005(5)
O7 0.084(6) 0.031(4) 0.074(6) -0.005(3) -0.023(5) 0.001(4)
O8 0.085(6) 0.044(4) 0.052(4) 0.006(3) -0.013(4) 0.014(4)
N1 0.054(5) 0.038(5) 0.059(5) -0.011(4) -0.009(4) -0.006(4)
N2 0.070(5) 0.031(4) 0.041(3) -0.005(3) -0.012(3) -0.012(4)
C1 0.110(10) 0.038(6) 0.055(6) -0.010(4) -0.052(6) 0.022(6)
C2 0.056(6) 0.031(5) 0.070(7) -0.018(4) -0.019(5) -0.003(4)
C3 0.059(7) 0.050(6) 0.033(5) 0.005(4) 0.009(5) 0.011(5)
C4 0.067(7) 0.024(4) 0.049(5) 0.005(4) 0.013(5) 0.003(4)
C5 0.042(5) 0.029(4) 0.037(5) -0.003(3) 0.008(4) 0.005(4)
C6 0.045(6) 0.038(5) 0.043(5) -0.006(4) 0.005(4) -0.001(4)
C7 0.052(6) 0.043(6) 0.044(5) 0.008(4) -0.010(4) -0.002(4)
C8 0.044(5) 0.026(4) 0.058(6) 0.013(4) -0.001(4) 0.010(4)
C9 0.079(7) 0.031(5) 0.063(6) -0.009(4) 0.009(5) -0.015(5)
C10 0.068(7) 0.030(6) 0.083(8) -0.005(5) -0.001(5) 0.003(5)
C11 0.103(12) 0.042(7) 0.063(9) -0.012(6) -0.009(8) 0.001(7)
C12 0.076(10) 0.037(7) 0.086(9) 0.005(6) -0.015(7) 0.020(6)
C13 0.073(8) 0.036(5) 0.081(8) -0.020(5) 0.015(6) -0.010(5)
C14 0.075(3) 0.070(5) 0.082(3) 0.012(7) 0.041(3) -0.031(7)
C15 0.048(6) 0.068(8) 0.069(6) -0.012(5) 0.035(5) -0.016(5)
C16 0.071(6) 0.053(6) 0.183(12) -0.025(7) 0.057(7) 0.019(5)
C17 0.149(14) 0.079(9) 0.168(13) -0.002(9) 0.120(11) -0.009(9)
C19 0.087(5) 0.086(5) 0.052(3) 0.019(3) 0.020(3) 0.016(4)
C20 0.087(5) 0.049(4) 0.073(4) 0.020(3) 0.032(3) 0.013(3)
C22 0.149(16) 0.148(14) 0.086(8) 0.028(8) 0.024(8) -0.087(13)
C23 0.062(4) 0.057(4) 0.080(4) 0.001(3) 0.011(3) 0.009(3)
C24 0.055(3) 0.074(4) 0.080(4) -0.012(3) 0.019(3) 0.006(3)
C25 0.045(3) 0.076(4) 0.066(3) 0.004(3) -0.001(2) 0.001(2)
C26 0.126(13) 0.121(11) 0.149(14) -0.074(10) 0.039(10) -0.003(9)
C27 0.059(3) 0.094(4) 0.103(4) -0.011(14) 0.025(3) -0.012(14)

loop_
_atom_type_symbol
_atom_type_description
_atom_type_scat_dispersion_real
_atom_type_scat_dispersion_imag
_atom_type_scat_source
C C 0.0033 0.0016 'International Tables Vol C Tables 4.2.6.8 and 6.1.1.4'
H H 0.0000 0.0000 'International Tables Vol C Tables 4.2.6.8 and 6.1.1.4'
N N 0.0061 0.0033 'International Tables Vol C Tables 4.2.6.8 and 6.1.1.4'
O O 0.0106 0.0060 'International Tables Vol C Tables 4.2.6.8 and 6.1.1.4'
Er Er -0.2586 4.9576 'International Tables Vol C Tables 4.2.6.8 and 6.1.1.4'

loop_
_geom_angle_atom_site_label_1
_geom_angle_atom_site_label_2
_geom_angle_atom_site_label_3
_geom_angle
_geom_angle_site_symmetry_1
_geom_angle_site_symmetry_3
_geom_angle_publ_flag
O5 Er O6 74.1(4) . . ?
O5 Er O3 72.9(4) . . ?
O6 Er O3 96.92(12) . . ?
O5 Er O1 144.1(4) . . ?
O6 Er O1 140.7(4) . . ?
O3 Er O1 90.3(3) . . ?
O5 Er O2 74.8(3) . . ?
O6 Er O2 144.4(4) . . ?
O3 Er O2 90.2(3) . . ?
O1 Er O2 73.69(11) . . ?
O5 Er O4 126.58(12) . . ?
O6 Er O4 70.4(4) . . ?
O3 Er O4 73.2(4) . . ?
O1 Er O4 75.0(4) . . ?
O2 Er O4 144.3(4) . . ?
O5 Er N2 75.1(3) . . ?
O6 Er N2 81.7(3) . . ?
O3 Er N2 147.1(4) . . ?
O1 Er N2 111.6(4) . . ?
O2 Er N2 74.0(3) . . ?
O4 Er N2 134.7(3) . . ?
O5 Er N1 132.4(4) . . ?
O6 Er N1 79.9(3) . . ?
O3 Er N1 150.4(4) . . ?
O1 Er N1 75.3(4) . . ?
O2 Er N1 109.6(3) . . ?
O4 Er N1 78.1(3) . . ?
N2 Er N1 62.02(13) . . ?
C13 O1 Er 134.3(9) . . ?
C15 O2 Er 134.4(8) . . ?
C18 O3 Er 130.2(5) . . ?
C20 O4 Er 125.1(7) . . ?
C23 O5 Er 133.2(7) . . ?
C25 O6 Er 134.4(6) . . ?
C3 O7 C11 122.7(9) . . ?
C8 O8 C12 114.1(8) . . ?
C5 N1 C1 119.3(10) . . ?
C5 N1 Er 125.3(8) . . ?
C1 N1 Er 115.5(7) . . ?
C10 N2 C6 114.7(9) . . ?
C10 N2 Er 122.9(7) . . ?
C6 N2 Er 122.1(7) . . ?
N1 C1 C2 123.6(10) . . ?
C3 C2 C1 113.5(10) . . ?
O7 C3 C2 119.5(10) . . ?
O7 C3 C4 120.5(11) . . ?
C2 C3 C4 120.0(11) . . ?
C5 C4 C3 118.6(12) . . ?
N1 C5 C4 124.5(11) . . ?
N1 C5 C6 112.3(13) . . ?
C4 C5 C6 122.6(14) . . ?
N2 C6 C7 119.3(11) . . ?
N2 C6 C5 117.9(13) . . ?
C7 C6 C5 122.1(13) . . ?
C8 C7 C6 120.1(11) . . ?
C9 C8 C7 118.0(10) . . ?
C9 C8 O8 129.2(10) . . ?
C7 C8 O8 112.8(10) . . ?
C10 C9 C8 121.2(10) . . ?
C9 C10 N2 126.2(11) . . ?
O1 C13 C14 123.8(10) . . ?
O1 C13 C16 119.1(12) . . ?
C14 C13 C16 117.0(12) . . ?
C15 C14 C13 125.2(5) . . ?
C14 C15 O2 125.5(11) . . ?
C14 C15 C17 121.0(11) . . ?
O2 C15 C17 113.4(13) . . ?
O3 C18 C19 121.8(7) . . ?
O3 C18 C21 121.2(7) . . ?
C19 C18 C21 109.2(7) . . ?
O3 C18 C21A 124.9(8) . . ?
C19 C18 C21A 113.2(6) . . ?
C21 C18 C21A 31.6(6) . . ?
C18 C19 C20 123.1(5) . . ?
O4 C20 C19 128.0(9) . . ?
O4 C20 C22 110.9(10) . . ?
C19 C20 C22 120.7(8) . . ?
O5 C23 C24 124.2(7) . . ?
O5 C23 C26 119.6(13) . . ?
C24 C23 C26 115.4(11) . . ?
C25 C24 C23 123.9(6) . . ?
O6 C25 C24 124.9(7) . . ?
O6 C25 C27 120.8(11) . . ?
C24 C25 C27 114.3(10) . . ?

loop_
_geom_bond_atom_site_label_1
_geom_bond_atom_site_label_2
_geom_bond_distance
_geom_bond_site_symmetry_2
_geom_bond_publ_flag
Er O5 2.307(9) . ?
Er O6 2.310(3) . ?
Er O3 2.315(3) . ?
Er O1 2.317(9) . ?
Er O2 2.326(9) . ?
Er O4 2.347(9) . ?
Er N2 2.484(9) . ?
Er N1 2.612(10) . ?
O1 C13 1.222(16) . ?
O2 C15 1.286(15) . ?
O3 C18 1.215(7) . ?
O4 C20 1.185(10) . ?
O5 C23 1.343(12) . ?
O6 C25 1.252(9) . ?
O7 C3 1.324(14) . ?
O7 C11 1.424(15) . ?
O8 C8 1.385(12) . ?
O8 C12 1.442(15) . ?
N1 C5 1.279(15) . ?
N1 C1 1.325(15) . ?
N2 C10 1.363(14) . ?
N2 C6 1.394(14) . ?
C1 C2 1.416(13) . ?
C2 C3 1.401(16) . ?
C3 C4 1.406(17) . ?
C4 C5 1.306(19) . ?
C5 C6 1.486(6) . ?
C6 C7 1.472(18) . ?
C7 C8 1.370(18) . ?
C8 C9 1.352(16) . ?
C9 C10 1.341(16) . ?
C13 C14 1.504(18) . ?
C13 C16 1.558(17) . ?
C14 C15 1.26(2) . ?
C15 C17 1.44(2) . ?
C18 C19 1.402(10) . ?
C18 C21 1.475(13) . ?
C18 C21A 1.508(12) . ?
C19 C20 1.454(12) . ?
C20 C22 1.558(17) . ?
C23 C24 1.395(10) . ?
C23 C26 1.436(19) . ?
C24 C25 1.395(10) . ?
C25 C27 1.466(13) . ?

loop_
_geom_torsion_atom_site_label_1
_geom_torsion_atom_site_label_2
_geom_torsion_atom_site_label_3
_geom_torsion_atom_site_label_4
_geom_torsion
_geom_torsion_site_symmetry_1
_geom_torsion_site_symmetry_2
_geom_torsion_site_symmetry_3
_geom_torsion_site_symmetry_4
_geom_torsion_publ_flag
O5 Er O1 C13 45.8(14) . . . . ?
O6 Er O1 C13 -152.4(10) . . . . ?
O3 Er O1 C13 106.3(12) . . . . ?
O2 Er O1 C13 16.2(10) . . . . ?
O4 Er O1 C13 178.8(13) . . . . ?
N2 Er O1 C13 -48.6(13) . . . . ?
N1 Er O1 C13 -99.8(12) . . . . ?
O5 Er O2 C15 -178.8(12) . . . . ?
O6 Er O2 C15 151.3(10) . . . . ?
O3 Er O2 C15 -106.6(11) . . . . ?
O1 Er O2 C15 -16.3(10) . . . . ?
O4 Er O2 C15 -46.0(13) . . . . ?
N2 Er O2 C15 102.6(11) . . . . ?
N1 Er O2 C15 51.0(12) . . . . ?
O5 Er O3 C18 -94.2(11) . . . . ?
O6 Er O3 C18 -23.2(12) . . . . ?
O1 Er O3 C18 118.0(11) . . . . ?
O2 Er O3 C18 -168.3(11) . . . . ?
O4 Er O3 C18 43.8(11) . . . . ?
N2 Er O3 C18 -108.6(12) . . . . ?
N1 Er O3 C18 58.5(13) . . . . ?
O5 Er O4 C20 13.8(9) . . . . ?
O6 Er O4 C20 65.0(10) . . . . ?
O3 Er O4 C20 -38.9(9) . . . . ?
O1 Er O4 C20 -133.9(11) . . . . ?
O2 Er O4 C20 -104.5(10) . . . . ?
N2 Er O4 C20 120.4(10) . . . . ?
N1 Er O4 C20 148.4(11) . . . . ?
O6 Er O5 C23 -12.5(9) . . . . ?
O3 Er O5 C23 90.1(9) . . . . ?
O1 Er O5 C23 155.6(8) . . . . ?
O2 Er O5 C23 -174.9(10) . . . . ?
O4 Er O5 C23 37.3(9) . . . . ?
N2 Er O5 C23 -97.9(10) . . . . ?
N1 Er O5 C23 -72.0(10) . . . . ?
O5 Er O6 C25 25.2(9) . . . . ?
O3 Er O6 C25 -44.8(10) . . . . ?
O1 Er O6 C25 -143.8(9) . . . . ?
O2 Er O6 C25 55.2(9) . . . . ?
O4 Er O6 C25 -114.2(9) . . . . ?
N2 Er O6 C25 102.1(10) . . . . ?
N1 Er O6 C25 164.9(10) . . . . ?
O5 Er N1 C5 -25.8(14) . . . . ?
O6 Er N1 C5 -83.2(12) . . . . ?
O3 Er N1 C5 -169.4(9) . . . . ?
O1 Er N1 C5 127.6(12) . . . . ?
O2 Er N1 C5 61.3(12) . . . . ?
O4 Er N1 C5 -155.1(12) . . . . ?
N2 Er N1 C5 2.7(9) . . . . ?
O5 Er N1 C1 153.3(11) . . . . ?
O6 Er N1 C1 96.0(12) . . . . ?
O3 Er N1 C1 9.8(16) . . . . ?
O1 Er N1 C1 -53.3(11) . . . . ?
O2 Er N1 C1 -119.6(11) . . . . ?
O4 Er N1 C1 24.1(12) . . . . ?
N2 Er N1 C1 -178.1(15) . . . . ?
O5 Er N2 C10 -20.0(11) . . . . ?
O6 Er N2 C10 -95.7(11) . . . . ?
O3 Er N2 C10 -5.8(14) . . . . ?
O1 Er N2 C10 122.8(10) . . . . ?
O2 Er N2 C10 58.1(10) . . . . ?
O4 Er N2 C10 -147.2(10) . . . . ?
N1 Er N2 C10 -178.6(14) . . . . ?
O5 Er N2 C6 153.0(11) . . . . ?
O6 Er N2 C6 77.4(10) . . . . ?
O3 Er N2 C6 167.3(7) . . . . ?
O1 Er N2 C6 -64.2(10) . . . . ?
O2 Er N2 C6 -128.8(10) . . . . ?
O4 Er N2 C6 25.8(12) . . . . ?
N1 Er N2 C6 -5.6(7) . . . . ?
C5 N1 C1 C2 1(2) . . . . ?
Er N1 C1 C2 -177.9(12) . . . . ?
N1 C1 C2 C3 3(2) . . . . ?
C11 O7 C3 C2 -6(2) . . . . ?
C11 O7 C3 C4 175.0(14) . . . . ?
C1 C2 C3 O7 178.9(13) . . . . ?
C1 C2 C3 C4 -2.1(19) . . . . ?
O7 C3 C4 C5 175.6(13) . . . . ?
C2 C3 C4 C5 -3(2) . . . . ?
C1 N1 C5 C4 -8(2) . . . . ?
Er N1 C5 C4 171.5(12) . . . . ?
C1 N1 C5 C6 -178.9(16) . . . . ?
Er N1 C5 C6 0(2) . . . . ?
C3 C4 C5 N1 9(2) . . . . ?
C3 C4 C5 C6 179.0(15) . . . . ?
C10 N2 C6 C7 -6.7(17) . . . . ?
Er N2 C6 C7 179.7(10) . . . . ?
C10 N2 C6 C5 -178.1(16) . . . . ?
Er N2 C6 C5 8.3(19) . . . . ?
N1 C5 C6 N2 -5(2) . . . . ?
C4 C5 C6 N2 -176.7(10) . . . . ?
N1 C5 C6 C7 -176.5(11) . . . . ?
C4 C5 C6 C7 12(3) . . . . ?
N2 C6 C7 C8 8(2) . . . . ?
C5 C6 C7 C8 179.0(15) . . . . ?
C6 C7 C8 C9 -4(2) . . . . ?
C6 C7 C8 O8 173.7(12) . . . . ?
C12 O8 C8 C9 -6.4(19) . . . . ?
C12 O8 C8 C7 176.2(12) . . . . ?
C7 C8 C9 C10 0(2) . . . . ?
O8 C8 C9 C10 -177.8(14) . . . . ?
C8 C9 C10 N2 1(2) . . . . ?
C6 N2 C10 C9 2(2) . . . . ?
Er N2 C10 C9 175.8(11) . . . . ?
Er O1 C13 C14 -9.4(19) . . . . ?
Er O1 C13 C16 172.9(10) . . . . ?
O1 C13 C14 C15 -8.5(13) . . . . ?
C16 C13 C14 C15 169.2(14) . . . . ?
C13 C14 C15 O2 8.7(15) . . . . ?
C13 C14 C15 C17 -176.0(15) . . . . ?
Er O2 C15 C14 9(2) . . . . ?
Er O2 C15 C17 -166.9(11) . . . . ?
Er O3 C18 C19 -33.5(14) . . . . ?
Er O3 C18 C21 -179.4(9) . . . . ?
Er O3 C18 C21A 143.0(9) . . . . ?
O3 C18 C19 C20 -2.0(11) . . . . ?
C21 C18 C19 C20 147.5(9) . . . . ?
C21A C18 C19 C20 -178.8(8) . . . . ?
Er O4 C20 C19 28.7(14) . . . . ?
Er O4 C20 C22 -157.9(10) . . . . ?
C18 C19 C20 O4 3.0(13) . . . . ?
C18 C19 C20 C22 -169.8(12) . . . . ?
Er O5 C23 C24 -1.1(14) . . . . ?
Er O5 C23 C26 -170.0(11) . . . . ?
O5 C23 C24 C25 14.4(13) . . . . ?
C26 C23 C24 C25 -176.3(12) . . . . ?
Er O6 C25 C24 -23.3(13) . . . . ?
Er O6 C25 C27 158.5(9) . . . . ?
C23 C24 C25 O6 -2.7(12) . . . . ?
C23 C24 C25 C27 175.6(8) . . . . ?
